data_4317114
loop_
_publ_author_name
'Zhaoping Ni'
'Matthew P. Shores'

_publ_section_title
;
 Supramolecular Effects on Anion-Dependent Spin-State Switching Properties
 in Heteroleptic Iron(II) Complexes
;
_journal_name_full 'Inorganic Chemistry'
_journal_page_first 10727
_journal_page_last 10735
_journal_paper_doi 10.1021/ic102004c
_journal_volume 49
_journal_year 2010
_chemical_formula_moiety 'C22 H36 Fe N10, 2(Br)'
_chemical_formula_sum 'C22 H36 Br2 Fe N10'
_chemical_formula_weight 656.26
_chemical_name_systematic
; 
 ? 
;
_space_group_IT_number 14
_symmetry_cell_setting monoclinic
_symmetry_space_group_name_Hall '-P 2yn'
_symmetry_space_group_name_H-M 'P 1 21/n 1'
_atom_sites_solution_hydrogens geom
_atom_sites_solution_primary direct
_atom_sites_solution_secondary difmap
_audit_creation_method 'Bruker SHELXTL'
_cell_angle_alpha 90.00
_cell_angle_beta 96.4540(10)
_cell_angle_gamma 90.00
_cell_formula_units_Z 4
_cell_length_a 9.69090(10)
_cell_length_b 12.8600(2)
_cell_length_c 25.1560(3)
_cell_measurement_reflns_used 8759
_cell_measurement_temperature 296(2)
_cell_measurement_theta_max 23.790
_cell_measurement_theta_min 2.643
_cell_volume 3115.20(7)
_computing_cell_refinement 'Bruker SMART'
_computing_data_collection 'Bruker SMART'
_computing_data_reduction 'Bruker SAINT'
_computing_molecular_graphics 'Bruker SHELXTL'
_computing_publication_material 'Bruker SHELXTL'
_computing_structure_refinement 'Bruker SHELXTL'
_computing_structure_solution 'Bruker SHELXTL'
_diffrn_ambient_temperature 296(2)
_diffrn_measured_fraction_theta_full 1.000
_diffrn_measured_fraction_theta_max 1.000
_diffrn_measurement_device_type 'CCD area detector'
_diffrn_measurement_method 'phi and omega scans'
_diffrn_radiation_monochromator graphite
_diffrn_radiation_source 'fine-focus sealed tube'
_diffrn_radiation_type MoK\a
_diffrn_radiation_wavelength 0.71073
_diffrn_reflns_av_R_equivalents 0.0553
_diffrn_reflns_av_sigmaI/netI 0.0519
_diffrn_reflns_limit_h_max 11
_diffrn_reflns_limit_h_min -11
_diffrn_reflns_limit_k_max 15
_diffrn_reflns_limit_k_min -15
_diffrn_reflns_limit_l_max 31
_diffrn_reflns_limit_l_min -31
_diffrn_reflns_number 32584
_diffrn_reflns_theta_full 26.02
_diffrn_reflns_theta_max 26.02
_diffrn_reflns_theta_min 2.18
_exptl_absorpt_coefficient_mu 3.077
_exptl_absorpt_correction_T_max 0.6104
_exptl_absorpt_correction_T_min 0.4598
_exptl_absorpt_correction_type multi-scan
_exptl_absorpt_process_details 'SADABS, Bruker(2000)'
_exptl_crystal_colour orange-red
_exptl_crystal_density_diffrn 1.399
_exptl_crystal_density_method 'not measured'
_exptl_crystal_description needle
_exptl_crystal_F_000 1336
_exptl_crystal_size_max 0.30
_exptl_crystal_size_mid 0.22
_exptl_crystal_size_min 0.18
_platon_squeeze_details
;
;
_refine_diff_density_max 0.870
_refine_diff_density_min -0.408
_refine_diff_density_rms 0.073
_refine_ls_extinction_method none
_refine_ls_goodness_of_fit_ref 1.022
_refine_ls_hydrogen_treatment constr
_refine_ls_matrix_type full
_refine_ls_number_parameters 316
_refine_ls_number_reflns 6113
_refine_ls_number_restraints 0
_refine_ls_restrained_S_all 1.022
_refine_ls_R_factor_all 0.0834
_refine_ls_R_factor_gt 0.0465
_refine_ls_shift/su_max 0.000
_refine_ls_shift/su_mean 0.000
_refine_ls_structure_factor_coef Fsqd
_refine_ls_weighting_details 'calc w=1/[\s^2^(Fo^2^)+(0.0642P)^2^+0.0000P] where P=(Fo^2^+2Fc^2^)/3'
_refine_ls_weighting_scheme calc
_refine_ls_wR_factor_gt 0.1112
_refine_ls_wR_factor_ref 0.1223
_reflns_number_gt 3932
_reflns_number_total 6113
_reflns_threshold_expression >2sigma(I)
_cod_data_source_file ic102004c_si_002_3.cif
_cod_data_source_block 1c-RT
_cod_depositor_comments
;
The following automatic conversions were performed:

'_symmetry_cell_setting' value 'Monoclinic' changed to 'monoclinic'
according to the built-in table from CIF Core dictionary named
'cif_core.dic' version 2.4.1 from 2010-06-29.

Automatic conversion script
Id: cif_fix_values 1646 2011-03-28 12:23:43Z adriana 
;
_cod_original_sg_symbol_H-M 'P 1 21/n 1 '
_cod_database_code 4317114

loop_
_symmetry_equiv_pos_as_xyz
'x, y, z'
'-x+1/2, y+1/2, -z+1/2'
'-x, -y, -z'
'x-1/2, -y-1/2, z-1/2'

loop_
_atom_site_label
_atom_site_type_symbol
_atom_site_fract_x
_atom_site_fract_y
_atom_site_fract_z
_atom_site_U_iso_or_equiv
_atom_site_adp_type
_atom_site_occupancy
_atom_site_symmetry_multiplicity
_atom_site_calc_flag
_atom_site_refinement_flags
_atom_site_disorder_assembly
_atom_site_disorder_group
Fe1 Fe 0.81799(5) 0.57111(4) 0.140448(19) 0.03726(16) Uani 1 1 d . . .
N1 N 0.9265(3) 0.5617(2) 0.21297(12) 0.0454(8) Uani 1 1 d . . .
N2 N 1.0941(3) 0.6497(3) 0.27099(14) 0.0594(9) Uani 1 1 d . . .
H2A H 1.1360 0.7076 0.2789 0.071 Uiso 1 1 calc R . .
N3 N 1.0376(4) 0.8264(3) 0.20383(15) 0.0648(10) Uani 1 1 d . . .
H3A H 1.0896 0.8338 0.2336 0.078 Uiso 1 1 calc R . .
N4 N 0.8849(3) 0.7169(2) 0.15028(12) 0.0417(7) Uani 1 1 d . . .
N5 N 0.6376(3) 0.6086(2) 0.16599(12) 0.0450(8) Uani 1 1 d . A .
N6 N 0.4143(3) 0.6700(3) 0.13819(14) 0.0664(10) Uani 1 1 d . A .
H6A H 0.3567 0.6883 0.1113 0.080 Uiso 1 1 calc R . .
N7 N 0.4818(3) 0.6502(3) 0.03273(13) 0.0611(10) Uani 1 1 d . . .
H7A H 0.3983 0.6640 0.0389 0.073 Uiso 1 1 calc R . .
N8 N 0.7040(3) 0.6004(2) 0.07045(11) 0.0389(7) Uani 1 1 d . . .
N9 N 0.7777(3) 0.4196(2) 0.13450(11) 0.0441(7) Uani 1 1 d . . .
N10 N 0.9937(3) 0.5247(2) 0.10949(12) 0.0450(8) Uani 1 1 d . . .
H10A H 1.0154 0.5717 0.0852 0.054 Uiso 1 1 calc R . .
H10B H 1.0646 0.5219 0.1358 0.054 Uiso 1 1 calc R . .
Br1 Br 0.15166(4) 0.72310(4) 0.042453(19) 0.06607(17) Uani 1 1 d . . .
Br2 Br 0.26820(6) 0.37657(5) 0.18233(2) 0.0876(2) Uani 1 1 d . . .
C1 C 0.9413(5) 0.4689(3) 0.24652(16) 0.0571(11) Uani 1 1 d . . .
H1A H 1.0029 0.4204 0.2315 0.069 Uiso 1 1 calc R . .
H1B H 0.8513 0.4357 0.2462 0.069 Uiso 1 1 calc R . .
C2 C 0.9976(6) 0.4918(4) 0.30343(18) 0.0765(14) Uani 1 1 d . . .
H2B H 1.0208 0.4272 0.3223 0.092 Uiso 1 1 calc R . .
H2C H 0.9275 0.5273 0.3214 0.092 Uiso 1 1 calc R . .
C3 C 1.1249(5) 0.5588(4) 0.30459(19) 0.0754(14) Uani 1 1 d . . .
H3B H 1.1545 0.5805 0.3410 0.090 Uiso 1 1 calc R . .
H3C H 1.1998 0.5195 0.2917 0.090 Uiso 1 1 calc R . .
C4 C 1.0002(4) 0.6435(3) 0.22756(15) 0.0426(9) Uani 1 1 d . . .
C5 C 0.9726(4) 0.7349(3) 0.19171(15) 0.0422(9) Uani 1 1 d . . .
C6 C 1.0189(5) 0.9118(4) 0.1663(2) 0.0764(14) Uani 1 1 d . . .
H6B H 1.0853 0.9063 0.1403 0.092 Uiso 1 1 calc R . .
H6C H 1.0345 0.9774 0.1851 0.092 Uiso 1 1 calc R . .
C7 C 0.8776(5) 0.9087(3) 0.1390(2) 0.0758(14) Uani 1 1 d . . .
H7B H 0.8676 0.9619 0.1115 0.091 Uiso 1 1 calc R . .
H7C H 0.8125 0.9241 0.1645 0.091 Uiso 1 1 calc R . .
C8 C 0.8424(4) 0.8029(3) 0.11351(17) 0.0536(11) Uani 1 1 d . . .
H8A H 0.7431 0.7989 0.1031 0.064 Uiso 1 1 calc R . .
H8B H 0.8887 0.7959 0.0815 0.064 Uiso 1 1 calc R . .
C9 C 0.6108(5) 0.6176(4) 0.22187(17) 0.0699(13) Uani 1 1 d . . .
H9A H 0.5864 0.5495 0.2345 0.084 Uiso 0.653(19) 1 calc PR A 1
H9B H 0.6957 0.6393 0.2431 0.084 Uiso 0.653(19) 1 calc PR A 1
H9C H 0.6438 0.5546 0.2404 0.084 Uiso 0.347(19) 1 d PR A 2
H9D H 0.6652 0.6750 0.2381 0.084 Uiso 0.347(19) 1 d PR A 2
C10A C 0.5013(8) 0.6901(9) 0.2307(3) 0.060(3) Uiso 0.653(19) 1 d P A 1
H10C H 0.5361 0.7604 0.2278 0.072 Uiso 0.653(19) 1 calc PR A 1
H10D H 0.4772 0.6809 0.2668 0.072 Uiso 0.653(19) 1 calc PR A 1
C10B C 0.4656(15) 0.6317(17) 0.2311(5) 0.062(5) Uiso 0.347(19) 1 d P A 2
H10E H 0.4290 0.5637 0.2385 0.075 Uiso 0.347(19) 1 calc PR A 2
H10F H 0.4650 0.6725 0.2635 0.075 Uiso 0.347(19) 1 calc PR A 2
C11 C 0.3729(5) 0.6778(4) 0.19220(19) 0.0772(14) Uani 1 1 d . . .
H11A H 0.3231 0.6156 0.2007 0.093 Uiso 0.653(19) 1 calc PR A 1
H11B H 0.3121 0.7372 0.1946 0.093 Uiso 0.653(19) 1 calc PR A 1
H11C H 0.3621 0.7505 0.2011 0.093 Uiso 0.347(19) 1 d PR A 2
H11D H 0.2833 0.6444 0.1928 0.093 Uiso 0.347(19) 1 d PR A 2
C12 C 0.5394(4) 0.6350(3) 0.12970(15) 0.0429(9) Uani 1 1 d . . .
C13 C 0.5774(4) 0.6277(3) 0.07403(15) 0.0422(9) Uani 1 1 d . A .
C14 C 0.5153(4) 0.6517(4) -0.02187(17) 0.0672(13) Uani 1 1 d . . .
H14A H 0.4636 0.7066 -0.0417 0.081 Uiso 1 1 calc R . .
H14B H 0.4901 0.5859 -0.0391 0.081 Uiso 1 1 calc R . .
C15 C 0.6689(5) 0.6703(4) -0.02149(17) 0.0677(13) Uani 1 1 d . . .
H15A H 0.6954 0.6599 -0.0572 0.081 Uiso 1 1 calc R . .
H15B H 0.6907 0.7416 -0.0110 0.081 Uiso 1 1 calc R . .
C16 C 0.7494(4) 0.5972(3) 0.01687(15) 0.0524(10) Uani 1 1 d . . .
H16A H 0.7388 0.5270 0.0030 0.063 Uiso 1 1 calc R . .
H16B H 0.8471 0.6151 0.0194 0.063 Uiso 1 1 calc R . .
C17 C 0.6731(5) 0.3700(3) 0.15450(16) 0.0561(11) Uani 1 1 d . . .
H17A H 0.6089 0.4092 0.1707 0.067 Uiso 1 1 calc R . .
C18 C 0.6568(5) 0.2644(4) 0.15224(19) 0.0700(13) Uani 1 1 d . . .
H18A H 0.5831 0.2326 0.1666 0.084 Uiso 1 1 calc R . .
C19 C 0.7508(6) 0.2063(4) 0.1284(2) 0.0802(15) Uani 1 1 d . . .
H19A H 0.7437 0.1342 0.1273 0.096 Uiso 1 1 calc R . .
C20 C 0.8560(5) 0.2559(3) 0.1061(2) 0.0697(13) Uani 1 1 d . . .
H20A H 0.9192 0.2175 0.0889 0.084 Uiso 1 1 calc R . .
C21 C 0.8675(4) 0.3616(3) 0.10925(15) 0.0477(10) Uani 1 1 d . . .
C22 C 0.9749(4) 0.4217(3) 0.08383(16) 0.0498(10) Uani 1 1 d . . .
H22A H 1.0623 0.3841 0.0879 0.060 Uiso 1 1 calc R . .
H22B H 0.9459 0.4301 0.0459 0.060 Uiso 1 1 calc R . .

loop_
_atom_site_aniso_label
_atom_site_aniso_U_11
_atom_site_aniso_U_22
_atom_site_aniso_U_33
_atom_site_aniso_U_23
_atom_site_aniso_U_13
_atom_site_aniso_U_12
Fe1 0.0328(3) 0.0446(3) 0.0348(3) -0.0022(2) 0.0055(2) 0.0022(2)
N1 0.0406(18) 0.053(2) 0.0434(18) 0.0041(16) 0.0072(14) 0.0082(16)
N2 0.048(2) 0.075(2) 0.052(2) -0.0055(19) -0.0062(17) 0.0038(18)
N3 0.069(2) 0.064(2) 0.058(2) -0.003(2) -0.0092(19) -0.016(2)
N4 0.0382(17) 0.0449(18) 0.0417(19) -0.0014(15) 0.0037(15) 0.0016(14)
N5 0.0401(18) 0.060(2) 0.0362(18) -0.0037(15) 0.0103(15) 0.0081(15)
N6 0.046(2) 0.104(3) 0.050(2) 0.000(2) 0.0103(17) 0.021(2)
N7 0.0395(19) 0.095(3) 0.049(2) 0.0005(19) 0.0072(17) 0.0116(18)
N8 0.0333(17) 0.0492(18) 0.0350(17) -0.0035(14) 0.0077(13) 0.0014(13)
N9 0.0432(18) 0.0513(19) 0.0383(18) 0.0029(15) 0.0070(15) 0.0018(15)
N10 0.0336(17) 0.057(2) 0.0438(18) 0.0003(16) 0.0036(14) -0.0005(15)
Br1 0.0437(3) 0.0841(3) 0.0709(3) 0.0079(3) 0.0088(2) 0.0045(2)
Br2 0.0834(4) 0.1087(5) 0.0667(4) 0.0112(3) -0.0097(3) 0.0392(3)
C1 0.066(3) 0.057(3) 0.049(3) 0.007(2) 0.006(2) 0.014(2)
C2 0.109(4) 0.070(3) 0.049(3) 0.010(2) 0.002(3) 0.006(3)
C3 0.067(3) 0.099(4) 0.056(3) 0.011(3) -0.012(2) 0.020(3)
C4 0.037(2) 0.054(2) 0.037(2) -0.0074(19) 0.0065(17) 0.0060(18)
C5 0.038(2) 0.047(2) 0.042(2) -0.0022(19) 0.0076(18) 0.0004(18)
C6 0.083(4) 0.063(3) 0.079(3) 0.001(3) -0.004(3) -0.018(3)
C7 0.084(4) 0.051(3) 0.091(4) -0.002(3) 0.000(3) 0.003(2)
C8 0.059(3) 0.047(2) 0.053(3) 0.003(2) -0.001(2) 0.0032(19)
C9 0.063(3) 0.104(4) 0.045(3) -0.002(3) 0.016(2) 0.022(3)
C11 0.058(3) 0.114(4) 0.066(3) -0.007(3) 0.032(3) 0.011(3)
C12 0.038(2) 0.052(2) 0.041(2) -0.0038(18) 0.0132(18) 0.0028(17)
C13 0.035(2) 0.048(2) 0.043(2) 0.0001(18) 0.0020(18) -0.0001(17)
C14 0.056(3) 0.096(4) 0.047(3) 0.004(2) -0.003(2) 0.013(2)
C15 0.064(3) 0.100(4) 0.041(3) 0.007(2) 0.014(2) 0.010(3)
C16 0.041(2) 0.075(3) 0.041(2) -0.006(2) 0.0075(18) 0.003(2)
C17 0.064(3) 0.059(3) 0.048(3) 0.003(2) 0.016(2) -0.007(2)
C18 0.085(3) 0.066(3) 0.063(3) 0.011(2) 0.025(3) -0.008(3)
C19 0.108(4) 0.048(3) 0.088(4) 0.010(3) 0.021(3) -0.004(3)
C20 0.083(3) 0.058(3) 0.070(3) 0.005(2) 0.018(3) 0.012(3)
C21 0.051(2) 0.051(2) 0.040(2) 0.0011(19) 0.0031(19) 0.0079(19)
C22 0.043(2) 0.057(3) 0.051(2) -0.001(2) 0.0138(19) 0.0117(19)

loop_
_atom_type_symbol
_atom_type_description
_atom_type_scat_dispersion_real
_atom_type_scat_dispersion_imag
_atom_type_scat_source
C C 0.0033 0.0016 'International Tables Vol C Tables 4.2.6.8 and 6.1.1.4'
H H 0.0000 0.0000 'International Tables Vol C Tables 4.2.6.8 and 6.1.1.4'
N N 0.0061 0.0033 'International Tables Vol C Tables 4.2.6.8 and 6.1.1.4'
Fe Fe 0.3463 0.8444 'International Tables Vol C Tables 4.2.6.8 and 6.1.1.4'
Br Br -0.2901 2.4595 'International Tables Vol C Tables 4.2.6.8 and 6.1.1.4'

loop_
_geom_angle_atom_site_label_1
_geom_angle_atom_site_label_2
_geom_angle_atom_site_label_3
_geom_angle
_geom_angle_site_symmetry_1
_geom_angle_site_symmetry_3
_geom_angle_publ_flag
N5 Fe1 N4 91.00(12) . . ?
N5 Fe1 N9 95.13(13) . . ?
N4 Fe1 N9 172.07(12) . . ?
N5 Fe1 N1 96.37(12) . . ?
N4 Fe1 N1 79.26(13) . . ?
N9 Fe1 N1 95.03(13) . . ?
N5 Fe1 N8 79.67(12) . . ?
N4 Fe1 N8 94.12(12) . . ?
N9 Fe1 N8 91.93(12) . . ?
N1 Fe1 N8 172.29(12) . . ?
N5 Fe1 N10 175.09(12) . . ?
N4 Fe1 N10 92.79(12) . . ?
N9 Fe1 N10 81.38(12) . . ?
N1 Fe1 N10 87.41(12) . . ?
N8 Fe1 N10 96.93(12) . . ?
C4 N1 C1 118.9(3) . . ?
C4 N1 Fe1 115.0(3) . . ?
C1 N1 Fe1 125.7(3) . . ?
C4 N2 C3 120.1(4) . . ?
C4 N2 H2A 120.0 . . ?
C3 N2 H2A 120.0 . . ?
C5 N3 C6 119.5(4) . . ?
C5 N3 H3A 120.3 . . ?
C6 N3 H3A 120.3 . . ?
C5 N4 C8 119.1(3) . . ?
C5 N4 Fe1 116.4(3) . . ?
C8 N4 Fe1 124.5(2) . . ?
C12 N5 C9 117.6(3) . . ?
C12 N5 Fe1 116.2(2) . . ?
C9 N5 Fe1 126.0(3) . . ?
C12 N6 C11 121.5(4) . . ?
C12 N6 H6A 119.3 . . ?
C11 N6 H6A 119.3 . . ?
C13 N7 C14 121.9(3) . . ?
C13 N7 H7A 119.1 . . ?
C14 N7 H7A 119.1 . . ?
C13 N8 C16 117.3(3) . . ?
C13 N8 Fe1 115.1(2) . . ?
C16 N8 Fe1 127.6(2) . . ?
C17 N9 C21 117.8(3) . . ?
C17 N9 Fe1 126.0(3) . . ?
C21 N9 Fe1 116.3(3) . . ?
C22 N10 Fe1 111.3(2) . . ?
C22 N10 H10A 109.4 . . ?
Fe1 N10 H10A 109.4 . . ?
C22 N10 H10B 109.4 . . ?
Fe1 N10 H10B 109.4 . . ?
H10A N10 H10B 108.0 . . ?
N1 C1 C2 113.1(4) . . ?
N1 C1 H1A 109.0 . . ?
C2 C1 H1A 109.0 . . ?
N1 C1 H1B 109.0 . . ?
C2 C1 H1B 109.0 . . ?
H1A C1 H1B 107.8 . . ?
C1 C2 C3 109.9(4) . . ?
C1 C2 H2B 109.7 . . ?
C3 C2 H2B 109.7 . . ?
C1 C2 H2C 109.7 . . ?
C3 C2 H2C 109.7 . . ?
H2B C2 H2C 108.2 . . ?
N2 C3 C2 109.6(4) . . ?
N2 C3 H3B 109.8 . . ?
C2 C3 H3B 109.8 . . ?
N2 C3 H3C 109.8 . . ?
C2 C3 H3C 109.8 . . ?
H3B C3 H3C 108.2 . . ?
N1 C4 N2 125.3(4) . . ?
N1 C4 C5 114.3(3) . . ?
N2 C4 C5 120.4(4) . . ?
N4 C5 N3 125.9(4) . . ?
N4 C5 C4 113.9(3) . . ?
N3 C5 C4 120.2(3) . . ?
N3 C6 C7 109.1(4) . . ?
N3 C6 H6B 109.9 . . ?
C7 C6 H6B 109.9 . . ?
N3 C6 H6C 109.9 . . ?
C7 C6 H6C 109.9 . . ?
H6B C6 H6C 108.3 . . ?
C6 C7 C8 112.0(4) . . ?
C6 C7 H7B 109.2 . . ?
C8 C7 H7B 109.2 . . ?
C6 C7 H7C 109.2 . . ?
C8 C7 H7C 109.2 . . ?
H7B C7 H7C 107.9 . . ?
N4 C8 C7 111.9(4) . . ?
N4 C8 H8A 109.2 . . ?
C7 C8 H8A 109.2 . . ?
N4 C8 H8B 109.2 . . ?
C7 C8 H8B 109.2 . . ?
H8A C8 H8B 107.9 . . ?
C10A C9 N5 114.2(4) . . ?
N5 C9 C10B 116.2(6) . . ?
C10A C9 H9A 108.7 . . ?
N5 C9 H9A 108.7 . . ?
C10B C9 H9A 77.6 . . ?
C10A C9 H9B 108.7 . . ?
N5 C9 H9B 108.7 . . ?
C10B C9 H9B 130.3 . . ?
H9A C9 H9B 107.6 . . ?
C10A C9 H9C 132.2 . . ?
N5 C9 H9C 108.2 . . ?
C10B C9 H9C 107.3 . . ?
H9B C9 H9C 76.3 . . ?
C10A C9 H9D 79.5 . . ?
N5 C9 H9D 108.5 . . ?
C10B C9 H9D 109.0 . . ?
H9A C9 H9D 133.6 . . ?
H9C C9 H9D 107.4 . . ?
C9 C10A C11 113.8(6) . . ?
C9 C10A H10C 108.8 . . ?
C11 C10A H10C 108.8 . . ?
C9 C10A H10D 108.8 . . ?
C11 C10A H10D 108.8 . . ?
H10C C10A H10D 107.7 . . ?
C11 C10B C9 119.9(11) . . ?
C11 C10B H10E 107.3 . . ?
C9 C10B H10E 107.3 . . ?
C11 C10B H10F 107.3 . . ?
C9 C10B H10F 107.3 . . ?
H10E C10B H10F 106.9 . . ?
C10B C11 N6 113.8(6) . . ?
N6 C11 C10A 108.2(4) . . ?
C10B C11 H11A 77.9 . . ?
N6 C11 H11A 110.1 . . ?
C10A C11 H11A 110.1 . . ?
C10B C11 H11B 130.0 . . ?
N6 C11 H11B 110.1 . . ?
C10A C11 H11B 110.1 . . ?
H11A C11 H11B 108.4 . . ?
C10B C11 H11C 109.0 . . ?
N6 C11 H11C 109.2 . . ?
C10A C11 H11C 81.4 . . ?
H11A C11 H11C 132.5 . . ?
C10B C11 H11D 108.1 . . ?
N6 C11 H11D 108.9 . . ?
C10A C11 H11D 135.9 . . ?
H11B C11 H11D 78.3 . . ?
H11C C11 H11D 107.7 . . ?
N5 C12 N6 126.0(3) . . ?
N5 C12 C13 114.1(3) . . ?
N6 C12 C13 119.8(3) . . ?
N8 C13 N7 125.7(3) . . ?
N8 C13 C12 114.9(3) . . ?
N7 C13 C12 119.4(3) . . ?
N7 C14 C15 108.9(3) . . ?
N7 C14 H14A 109.9 . . ?
C15 C14 H14A 109.9 . . ?
N7 C14 H14B 109.9 . . ?
C15 C14 H14B 109.9 . . ?
H14A C14 H14B 108.3 . . ?
C16 C15 C14 110.2(4) . . ?
C16 C15 H15A 109.6 . . ?
C14 C15 H15A 109.6 . . ?
C16 C15 H15B 109.6 . . ?
C14 C15 H15B 109.6 . . ?
H15A C15 H15B 108.1 . . ?
N8 C16 C15 112.7(3) . . ?
N8 C16 H16A 109.0 . . ?
C15 C16 H16A 109.0 . . ?
N8 C16 H16B 109.0 . . ?
C15 C16 H16B 109.0 . . ?
H16A C16 H16B 107.8 . . ?
N9 C17 C18 123.0(4) . . ?
N9 C17 H17A 118.5 . . ?
C18 C17 H17A 118.5 . . ?
C17 C18 C19 118.7(4) . . ?
C17 C18 H18A 120.7 . . ?
C19 C18 H18A 120.7 . . ?
C18 C19 C20 119.2(4) . . ?
C18 C19 H19A 120.4 . . ?
C20 C19 H19A 120.4 . . ?
C21 C20 C19 119.8(4) . . ?
C21 C20 H20A 120.1 . . ?
C19 C20 H20A 120.1 . . ?
N9 C21 C20 121.5(4) . . ?
N9 C21 C22 115.5(3) . . ?
C20 C21 C22 123.0(4) . . ?
N10 C22 C21 109.5(3) . . ?
N10 C22 H22A 109.8 . . ?
C21 C22 H22A 109.8 . . ?
N10 C22 H22B 109.8 . . ?
C21 C22 H22B 109.8 . . ?
H22A C22 H22B 108.2 . . ?

loop_
_geom_bond_atom_site_label_1
_geom_bond_atom_site_label_2
_geom_bond_distance
_geom_bond_site_symmetry_2
_geom_bond_publ_flag
Fe1 N5 1.988(3) . ?
Fe1 N4 1.990(3) . ?
Fe1 N9 1.990(3) . ?
Fe1 N1 2.004(3) . ?
Fe1 N8 2.006(3) . ?
Fe1 N10 2.039(3) . ?
N1 C4 1.301(5) . ?
N1 C1 1.459(5) . ?
N2 C4 1.343(5) . ?
N2 C3 1.454(6) . ?
N2 H2A 0.8600 . ?
N3 C5 1.354(5) . ?
N3 C6 1.447(6) . ?
N3 H3A 0.8600 . ?
N4 C5 1.290(5) . ?
N4 C8 1.471(5) . ?
N5 C12 1.288(5) . ?
N5 C9 1.463(5) . ?
N6 C12 1.332(5) . ?
N6 C11 1.463(5) . ?
N6 H6A 0.8600 . ?
N7 C13 1.344(5) . ?
N7 C14 1.447(5) . ?
N7 H7A 0.8600 . ?
N8 C13 1.289(4) . ?
N8 C16 1.465(4) . ?
N9 C17 1.342(5) . ?
N9 C21 1.356(5) . ?
N10 C22 1.476(5) . ?
N10 H10A 0.9000 . ?
N10 H10B 0.9000 . ?
C1 C2 1.503(6) . ?
C1 H1A 0.9700 . ?
C1 H1B 0.9700 . ?
C2 C3 1.503(7) . ?
C2 H2B 0.9700 . ?
C2 H2C 0.9700 . ?
C3 H3B 0.9700 . ?
C3 H3C 0.9700 . ?
C4 C5 1.487(5) . ?
C6 C7 1.461(6) . ?
C6 H6B 0.9700 . ?
C6 H6C 0.9700 . ?
C7 C8 1.526(6) . ?
C7 H7B 0.9700 . ?
C7 H7C 0.9700 . ?
C8 H8A 0.9700 . ?
C8 H8B 0.9700 . ?
C9 C10A 1.448(8) . ?
C9 C10B 1.463(14) . ?
C9 H9A 0.9700 . ?
C9 H9B 0.9700 . ?
C9 H9C 0.9700 . ?
C9 H9D 0.9700 . ?
C10A C11 1.496(9) . ?
C10A H10C 0.9700 . ?
C10A H10D 0.9700 . ?
C10B C11 1.386(13) . ?
C10B H10E 0.9700 . ?
C10B H10F 0.9700 . ?
C11 H11A 0.9700 . ?
C11 H11B 0.9700 . ?
C11 H11C 0.9700 . ?
C11 H11D 0.9700 . ?
C12 C13 1.490(5) . ?
C14 C15 1.507(6) . ?
C14 H14A 0.9700 . ?
C14 H14B 0.9700 . ?
C15 C16 1.501(6) . ?
C15 H15A 0.9700 . ?
C15 H15B 0.9700 . ?
C16 H16A 0.9700 . ?
C16 H16B 0.9700 . ?
C17 C18 1.368(6) . ?
C17 H17A 0.9300 . ?
C18 C19 1.368(7) . ?
C18 H18A 0.9300 . ?
C19 C20 1.374(7) . ?
C19 H19A 0.9300 . ?
C20 C21 1.366(6) . ?
C20 H20A 0.9300 . ?
C21 C22 1.497(5) . ?
C22 H22A 0.9700 . ?
C22 H22B 0.9700 . ?

loop_
_geom_hbond_atom_site_label_D
_geom_hbond_atom_site_label_H
_geom_hbond_atom_site_label_A
_geom_hbond_distance_DH
_geom_hbond_distance_HA
_geom_hbond_distance_DA
_geom_hbond_angle_DHA
_geom_hbond_site_symmetry_A
N2 H2A Br2 0.86 2.52 3.364(4) 168.8 2_655
N3 H3A Br2 0.86 2.45 3.309(4) 173.3 2_655
N6 H6A Br1 0.86 2.53 3.372(4) 168.3 .
N7 H7A Br1 0.86 2.52 3.369(3) 170.0 .
N10 H10A Br1 0.90 2.65 3.504(3) 159.0 1_655
N10 H10B Br2 0.90 2.87 3.601(3) 139.4 1_655

loop_
_platon_squeeze_void_nr
_platon_squeeze_void_average_x
_platon_squeeze_void_average_y
_platon_squeeze_void_average_z
_platon_squeeze_void_volume
_platon_squeeze_void_count_electrons
1 -0.032 0.000 0.000 276.3 12.8
2 0.015 0.500 0.500 276.3 12.8
